data_2009784
loop_
_publ_author_name
'W\"olfling, J\'anos'
'Schneider, Gyula'
'Noltemeyer, Mathias'
'Tietze, Lutz F.'

_publ_section_title
;
 3-Methoxy-16,16-dimethyl-5\a-androstan-17-one
;
_journal_issue 6
_journal_name_full 'Acta Crystallographica Section C'
_journal_page_first 964
_journal_page_last 965
_journal_paper_doi 10.1107/S0108270193012557
_journal_volume 50
_journal_year 1994
_chemical_formula_sum 'C22 H36 O2'
_chemical_formula_weight 332.51
_chemical_name_systematic ' 3-methoxy-16,16-dimethyl-5\a-andrstan-17-one'
_space_group_IT_number 19
_symmetry_cell_setting orthorhombic
_symmetry_space_group_name_Hall 'P 2ac 2ab'
_symmetry_space_group_name_H-M 'P 21 21 21'
_audit_creation_method SHELXL
_cell_angle_alpha 90.00
_cell_angle_beta 90.00
_cell_angle_gamma 90.00
_cell_formula_units_Z 4
_cell_length_a 6.5620(10)
_cell_length_b 13.583(3)
_cell_length_c 22.488(4)
_cell_measurement_reflns_used 48
_cell_measurement_temperature 293(2)
_cell_measurement_theta_max 12.5
_cell_measurement_theta_min 10
_cell_volume 2004.4(6)
_computing_cell_refinement DIF4
_computing_data_collection 'DIF4 (Stoe & Cie, 1989)'
_computing_data_reduction 'REDU4 (Stoe & Cie, 1989)'
_computing_structure_refinement 'SHELXL92 (Sheldrick, 1992)'
_computing_structure_solution 'SHELXS86 (Sheldrick, 1990)'
_diffrn_ambient_temperature 293(2)
_diffrn_measurement_device 'Stoe AED-2 four-circle'
_diffrn_measurement_method 'Profile fitting collection method'
_diffrn_radiation_monochromator graphite
_diffrn_radiation_source 'fine-focus sealed tube'
_diffrn_radiation_type MoK\a
_diffrn_radiation_wavelength 0.71072
_diffrn_reflns_av_R_equivalents 0.0108
_diffrn_reflns_av_sigmaI/netI 0.0182
_diffrn_reflns_limit_h_max 7
_diffrn_reflns_limit_h_min -1
_diffrn_reflns_limit_k_max 14
_diffrn_reflns_limit_k_min -14
_diffrn_reflns_limit_l_max 24
_diffrn_reflns_limit_l_min -24
_diffrn_reflns_number 2055
_diffrn_reflns_theta_max 22.50
_diffrn_reflns_theta_min 3.50
_diffrn_standards_decay_% none
_diffrn_standards_interval_time 90
_diffrn_standards_number 3
_exptl_absorpt_coefficient_mu 0.068
_exptl_absorpt_correction_type none
_exptl_crystal_colour colorless
_exptl_crystal_density_diffrn 1.102
_exptl_crystal_description needles
_exptl_crystal_F_000 736
_exptl_crystal_size_max 0.50
_exptl_crystal_size_mid 0.40
_exptl_crystal_size_min 0.40
_refine_diff_density_max 0.119
_refine_diff_density_min -0.116
_refine_ls_abs_structure_details 'Flack H D (1983), Acta Cryst. A39, 876-881'
_refine_ls_abs_structure_Flack 3.(3)
_refine_ls_extinction_coef 0.012(2)
_refine_ls_extinction_method 'F~c~^*^ = kF~c~[1 + 0.001\cF~c~^2^\l^3^/sin(2\q)]^-1/4^'
_refine_ls_goodness_of_fit_all 1.037
_refine_ls_goodness_of_fit_obs 0.968
_refine_ls_hydrogen_treatment noref
_refine_ls_matrix_type full
_refine_ls_number_parameters 218
_refine_ls_number_reflns 1768
_refine_ls_number_restraints 0
_refine_ls_restrained_S_all 1.043
_refine_ls_restrained_S_obs 0.968
_refine_ls_R_factor_all 0.0445
_refine_ls_R_factor_obs 0.0363
_refine_ls_shift/esd_max 0.009
_refine_ls_shift/esd_mean 0.001
_refine_ls_structure_factor_coef Fsqd
_refine_ls_weighting_scheme
;calc w = 1/[\s^2^(F~o~^2^) + (0.0610P)^2^ + 0.5000P] where
P = (F~o~^2^ + 2F~c~^2^)/3
;
_refine_ls_wR_factor_all 0.1105
_refine_ls_wR_factor_obs 0.0960
_reflns_number_observed 1574
_reflns_number_total 1769
_reflns_observed_criterion >2\s(I)
_cod_data_source_file ka1056.cif
_cod_data_source_block tie13
_cod_database_code 2009784

loop_
_symmetry_equiv_pos_as_xyz
'x, y, z'
'-x+1/2, -y, z+1/2'
'-x, y+1/2, -z+1/2'
'x+1/2, -y+1/2, -z'

loop_
_atom_site_aniso_label
_atom_site_aniso_U_11
_atom_site_aniso_U_22
_atom_site_aniso_U_33
_atom_site_aniso_U_12
_atom_site_aniso_U_13
_atom_site_aniso_U_23
C1 0.064(2) 0.048(2) 0.051(2) 0.005(2) -0.004(2) -0.0080(14)
C2 0.075(2) 0.044(2) 0.062(2) 0.002(2) -0.005(2) -0.0091(15)
C3 0.068(2) 0.042(2) 0.066(2) 0.009(2) 0.001(2) 0.0011(15)
O3 0.103(2) 0.0477(13) 0.090(2) 0.0108(15) -0.016(2) 0.0081(12)
C3' 0.139(5) 0.074(3) 0.120(3) 0.045(3) -0.032(4) 0.001(3)
C4 0.073(3) 0.050(2) 0.056(2) 0.004(2) -0.010(2) 0.0037(14)
C5 0.053(2) 0.045(2) 0.047(2) 0.002(2) -0.004(2) 0.0000(13)
C6 0.085(3) 0.052(2) 0.046(2) 0.000(2) -0.013(2) -0.0029(14)
C7 0.070(2) 0.047(2) 0.048(2) -0.002(2) -0.016(2) -0.0064(14)
C8 0.052(2) 0.042(2) 0.0430(14) -0.001(2) 0.001(2) -0.0030(12)
C9 0.044(2) 0.0425(15) 0.0439(14) -0.0010(15) 0.002(2) -0.0045(12)
C10 0.046(2) 0.0413(15) 0.0429(14) -0.0025(15) 0.0022(15) -0.0016(12)
C11 0.063(2) 0.051(2) 0.050(2) 0.001(2) -0.011(2) -0.0039(14)
C12 0.066(2) 0.055(2) 0.049(2) 0.003(2) -0.017(2) -0.0026(14)
C13 0.045(2) 0.045(2) 0.054(2) 0.001(2) -0.001(2) 0.0010(13)
C14 0.048(2) 0.041(2) 0.0439(15) 0.0043(15) 0.001(2) -0.0028(13)
C15 0.071(2) 0.046(2) 0.050(2) -0.001(2) 0.003(2) -0.0038(13)
C16 0.059(2) 0.042(2) 0.057(2) 0.005(2) 0.004(2) 0.0006(14)
C16A 0.096(3) 0.053(2) 0.087(2) 0.018(2) 0.009(3) -0.003(2)
C16B 0.073(3) 0.057(2) 0.070(2) -0.006(2) 0.001(2) -0.002(2)
C17 0.049(2) 0.052(2) 0.056(2) 0.011(2) -0.002(2) 0.001(2)
O17 0.088(2) 0.0636(14) 0.0637(13) 0.0072(14) -0.0133(15) 0.0131(11)
C18 0.051(2) 0.062(2) 0.090(2) 0.005(2) -0.002(2) 0.005(2)
C19 0.057(2) 0.055(2) 0.069(2) -0.001(2) 0.007(2) 0.001(2)

loop_
_atom_site_label
_atom_site_fract_x
_atom_site_fract_y
_atom_site_fract_z
_atom_site_U_iso_or_equiv
_atom_site_thermal_displace_type
_atom_site_calc_flag
_atom_site_refinement_flags
_atom_site_occupancy
_atom_site_disorder_group
_atom_site_type_symbol
C1 -0.1710(6) -0.5081(2) -0.17046(13) 0.0542(8) Uani d . 1 . C
H1A -0.2826(6) -0.5086(2) -0.19807(13) 0.065 Uiso d R 1 . H
H1B -0.0490(6) -0.4930(2) -0.19215(13) 0.065 Uiso d R 1 . H
C2 -0.1458(6) -0.6103(2) -0.14299(14) 0.0601(9) Uani d . 1 . C
H2A -0.1246(6) -0.6588(2) -0.17345(14) 0.072 Uiso d R 1 . H
H2B -0.2694(6) -0.6264(2) -0.12237(14) 0.072 Uiso d R 1 . H
C3 0.0256(6) -0.6124(2) -0.09872(14) 0.0588(9) Uani d . 1 . C
H3A 0.1507(6) -0.5989(2) -0.11927(14) 0.071 Uiso d R 1 . H
O3 0.0338(5) -0.7096(2) -0.07388(11) 0.0802(8) Uani d . 1 . O
C3' 0.2192(9) -0.7317(3) -0.0455(2) 0.111(2) Uani d . 1 . C
H3'A 0.2124(9) -0.7971(3) -0.0294(2) 0.133 Uiso d R 1 . H
H3'B 0.3303(9) -0.7276(3) -0.0732(2) 0.133 Uiso d R 1 . H
H3'C 0.2403(9) -0.6854(3) -0.0138(2) 0.133 Uiso d R 1 . H
C4 -0.0051(7) -0.5341(2) -0.05120(13) 0.0596(9) Uani d . 1 . C
H4A 0.1075(7) -0.5337(2) -0.02397(13) 0.072 Uiso d R 1 . H
H4B -0.1268(7) -0.5494(2) -0.02938(13) 0.072 Uiso d R 1 . H
C5 -0.0294(5) -0.4321(2) -0.07904(12) 0.0485(8) Uani d . 1 . C
H5A 0.0933(5) -0.4206(2) -0.10125(12) 0.058 Uiso d R 1 . H
C6 -0.0393(7) -0.3510(2) -0.03240(13) 0.0610(10) Uani d . 1 . C
H6A 0.0730(7) -0.3571(2) -0.00527(13) 0.073 Uiso d R 1 . H
H6B -0.1635(7) -0.3583(2) -0.01027(13) 0.073 Uiso d R 1 . H
C7 -0.0396(6) -0.2493(2) -0.06111(12) 0.0551(9) Uani d . 1 . C
H7A 0.0896(6) -0.2405(2) -0.08044(12) 0.066 Uiso d R 1 . H
H7B -0.0531(6) -0.1990(2) -0.03140(12) 0.066 Uiso d R 1 . H
C8 -0.2041(5) -0.2385(2) -0.10876(12) 0.0454(8) Uani d . 1 . C
H8A -0.3342(5) -0.2412(2) -0.08929(12) 0.055 Uiso d R 1 . H
C9 -0.1922(5) -0.3235(2) -0.15461(12) 0.0433(7) Uani d . 1 . C
H9A -0.0580(5) -0.3189(2) -0.17142(12) 0.052 Uiso d R 1 . H
C10 -0.2058(5) -0.4262(2) -0.12412(12) 0.0434(7) Uani d . 1 . C
C11 -0.3390(6) -0.3094(2) -0.20691(12) 0.0546(9) Uani d . 1 . C
H11A -0.4753(6) -0.3178(2) -0.19227(12) 0.065 Uiso d R 1 . H
H11B -0.3143(6) -0.3599(2) -0.23587(12) 0.065 Uiso d R 1 . H
C12 -0.3254(6) -0.2081(2) -0.23612(13) 0.0566(9) Uani d . 1 . C
H12A -0.4298(6) -0.2018(2) -0.26578(13) 0.068 Uiso d R 1 . H
H12B -0.1953(6) -0.2018(2) -0.25530(13) 0.068 Uiso d R 1 . H
C13 -0.3512(5) -0.1277(2) -0.18950(13) 0.0480(8) Uani d . 1 . C
C14 -0.1893(5) -0.1407(2) -0.14117(11) 0.0445(7) Uani d . 1 . C
H14A -0.0610(5) -0.1431(2) -0.16163(11) 0.053 Uiso d R 1 . H
C15 -0.1946(6) -0.0435(2) -0.10730(13) 0.0556(9) Uani d . 1 . C
H15A -0.0684(6) -0.0334(2) -0.08661(13) 0.067 Uiso d R 1 . H
H15B -0.3048(6) -0.0427(2) -0.07921(13) 0.067 Uiso d R 1 . H
C16 -0.2234(5) 0.0359(2) -0.15601(13) 0.0525(8) Uani d . 1 . C
C16A -0.3700(7) 0.1181(2) -0.1383(2) 0.0787(11) Uani d . 1 . C
H16A -0.3846(7) 0.1646(2) -0.1701(2) 0.094 Uiso d R 1 . H
H16B -0.5002(7) 0.0893(2) -0.1295(2) 0.094 Uiso d R 1 . H
H16C -0.3189(7) 0.1510(2) -0.1036(2) 0.094 Uiso d R 1 . H
C16B -0.0203(6) 0.0820(2) -0.1742(2) 0.0668(10) Uani d . 1 . C
H16D -0.0410(6) 0.1303(2) -0.2048(2) 0.080 Uiso d R 1 . H
H16E 0.0391(6) 0.1129(2) -0.1400(2) 0.080 Uiso d R 1 . H
H16F 0.0695(6) 0.0316(2) -0.1886(2) 0.080 Uiso d R 1 . H
C17 -0.3084(5) -0.0230(2) -0.20887(14) 0.0524(8) Uani d . 1 . C
O17 -0.3305(4) 0.0101(2) -0.25857(10) 0.0719(7) Uani d . 1 . O
C18 -0.5715(5) -0.1271(3) -0.1660(2) 0.0679(10) Uani d . 1 . C
H18A -0.5887(5) -0.0768(3) -0.1364(2) 0.081 Uiso d R 1 . H
H18B -0.6628(5) -0.1151(3) -0.1985(2) 0.081 Uiso d R 1 . H
H18C -0.6008(5) -0.1902(3) -0.1488(2) 0.081 Uiso d R 1 . H
C19 -0.4161(5) -0.4413(2) -0.09522(15) 0.0605(9) Uani d . 1 . C
H19A -0.4217(5) -0.5045(2) -0.07619(15) 0.073 Uiso d R 1 . H
H19B -0.4411(5) -0.3907(2) -0.06638(15) 0.073 Uiso d R 1 . H
H19C -0.5178(5) -0.4382(2) -0.12585(15) 0.073 Uiso d R 1 . H

loop_
_atom_type_symbol
_atom_type_description
_atom_type_scat_dispersion_real
_atom_type_scat_dispersion_imag
_atom_type_scat_source
C C 0.0033 0.0016 'International Tables Vol C Tables 4.2.6.8 and 6.1.1.4'
H H 0.0000 0.0000 'International Tables Vol C Tables 4.2.6.8 and 6.1.1.4'
O O 0.0106 0.0060 'International Tables Vol C Tables 4.2.6.8 and 6.1.1.4'

loop_
_geom_angle_atom_site_label_1
_geom_angle_atom_site_label_2
_geom_angle_atom_site_label_3
_geom_angle
_geom_angle_publ_flag
C2 C1 C10 113.5(2) yes
C3 C2 C1 111.5(3) yes
O3 C3 C2 107.7(3) yes
O3 C3 C4 112.0(2) yes
C2 C3 C4 110.7(3) yes
C3' O3 C3 114.0(3) yes
C3 C4 C5 111.1(2) yes
C6 C5 C4 112.2(2) yes
C6 C5 C10 112.6(3) yes
C4 C5 C10 113.3(3) yes
C5 C6 C7 111.3(2) yes
C6 C7 C8 112.6(3) yes
C14 C8 C7 112.1(2) yes
C14 C8 C9 109.2(2) yes
C7 C8 C9 111.1(2) yes
C11 C9 C8 112.7(2) yes
C11 C9 C10 114.5(2) yes
C8 C9 C10 111.8(2) yes
C19 C10 C5 112.9(2) yes
C19 C10 C1 108.7(3) yes
C5 C10 C1 107.2(2) yes
C19 C10 C9 110.9(3) yes
C5 C10 C9 107.1(2) yes
C1 C10 C9 109.9(2) yes
C12 C11 C9 113.9(2) yes
C13 C12 C11 110.1(2) yes
C17 C13 C12 117.1(2) yes
C17 C13 C14 100.6(2) yes
C12 C13 C14 109.2(2) yes
C17 C13 C18 105.6(3) yes
C12 C13 C18 110.1(3) yes
C14 C13 C18 114.1(2) yes
C8 C14 C15 121.1(2) yes
C8 C14 C13 113.4(2) yes
C15 C14 C13 103.8(2) yes
C14 C15 C16 104.6(2) yes
C16A C16 C16B 108.6(3) yes
C16A C16 C17 110.7(3) yes
C16B C16 C17 108.8(3) yes
C16A C16 C15 113.7(3) yes
C16B C16 C15 111.6(3) yes
C17 C16 C15 103.2(2) yes
O17 C17 C13 126.2(3) yes
O17 C17 C16 124.2(3) yes
C13 C17 C16 109.5(2) yes

loop_
_geom_bond_atom_site_label_1
_geom_bond_atom_site_label_2
_geom_bond_site_symmetry_2
_geom_bond_distance
_geom_bond_publ_flag
C1 C2 . 1.528(4) yes
C1 C10 . 1.542(4) yes
C2 C3 . 1.502(5) yes
C3 O3 . 1.435(4) yes
C3 C4 . 1.521(4) yes
O3 C3' . 1.406(5) yes
C4 C5 . 1.529(4) yes
C5 C6 . 1.522(4) yes
C5 C10 . 1.541(4) yes
C6 C7 . 1.526(4) yes
C7 C8 . 1.528(4) yes
C8 C14 . 1.518(4) yes
C8 C9 . 1.550(3) yes
C9 C11 . 1.532(4) yes
C9 C10 . 1.557(4) yes
C10 C19 . 1.539(5) yes
C11 C12 . 1.527(4) yes
C12 C13 . 1.524(4) yes
C13 C17 . 1.513(4) yes
C13 C14 . 1.530(4) yes
C13 C18 . 1.539(5) yes
C14 C15 . 1.524(4) yes
C15 C16 . 1.549(4) yes
C16 C16A . 1.527(5) yes
C16 C16B . 1.529(5) yes
C16 C17 . 1.538(4) yes
C17 O17 . 1.213(3) yes

loop_
_cod_related_entry_id
_cod_related_entry_database
_cod_related_entry_code
1 ChemSpider 20036784
